data_4503334
loop_
_publ_author_name
'Aburaya, Kazuaki'
'Nakano, Kazunori'
'Sada, Kazuki'
'Yoswathananont, Nungruethai'
'Shigesato, Masashi'
'Hisaki, Ichiro'
'Tohnai, Norimitsu'
'Miyata, Mikiji'

_publ_section_title
;
 Importance of Weak Hydrogen Bonds in the Formation of Cholamide Inclusion
 Crystals with Aromatic Guests
;
_journal_issue 3
_journal_name_full 'Crystal Growth &amp; Design'
_journal_page_first 1013
_journal_paper_doi 10.1021/cg701011r
_journal_volume 8
_journal_year 2008
_chemical_formula_moiety 'C31 H47 Cl O5 '
_chemical_formula_sum 'C31 H47 Cl O5'
_chemical_formula_weight 535.16
_space_group_IT_number 4
_symmetry_cell_setting monoclinic
_symmetry_Int_Tables_number 4
_symmetry_space_group_name_Hall 'P 2yb'
_symmetry_space_group_name_H-M 'P 1 21 1'
_cell_angle_alpha 90.0000
_cell_angle_beta 114.0910(13)
_cell_angle_gamma 90.0000
_cell_formula_units_Z 2
_cell_length_a 13.4675(3)
_cell_length_b 8.31206(18)
_cell_length_c 14.1388(3)
_cell_measurement_reflns_used 6580
_cell_measurement_temperature 193.1
_cell_measurement_theta_max 68.1
_cell_measurement_theta_min 3.4
_cell_volume 1444.88(6)
_computing_cell_refinement PROCESS-AUTO
_computing_data_collection PROCESS-AUTO
_computing_data_reduction CrystalStructure
_computing_publication_material 'CrystalStructure 3.8'
_computing_structure_refinement SHELXL
_computing_structure_solution SIR2004
_diffrn_detector_area_resol_mean 10.00
_diffrn_measured_fraction_theta_full 0.985
_diffrn_measured_fraction_theta_max 0.985
_diffrn_measurement_device_type 'Rigaku RAXIS-RAPID'
_diffrn_measurement_method \w
_diffrn_radiation_type 'Cu K\a'
_diffrn_radiation_wavelength 1.54187
_diffrn_reflns_av_R_equivalents 0.195
_diffrn_reflns_limit_h_max 16
_diffrn_reflns_limit_h_min -16
_diffrn_reflns_limit_k_max 9
_diffrn_reflns_limit_k_min -8
_diffrn_reflns_limit_l_max 16
_diffrn_reflns_limit_l_min -17
_diffrn_reflns_number 8891
_diffrn_reflns_theta_full 68.18
_diffrn_reflns_theta_max 68.18
_exptl_absorpt_coefficient_mu 1.465
_exptl_absorpt_correction_T_max 0.746
_exptl_absorpt_correction_T_min 0.622
_exptl_absorpt_correction_type numerical
_exptl_absorpt_process_details
;
    Higashi, T. (1999). Program for Absorption Correction.
    Rigaku Corporation, Tokyo, Japan.
;
_exptl_crystal_colour colorless
_exptl_crystal_density_diffrn 1.230
_exptl_crystal_density_method 'not measured'
_exptl_crystal_description chunk
_exptl_crystal_F_000 580.00
_exptl_crystal_size_max 0.40
_exptl_crystal_size_mid 0.30
_exptl_crystal_size_min 0.20
_refine_diff_density_max 0.39
_refine_diff_density_min -0.70
_refine_ls_extinction_method none
_refine_ls_goodness_of_fit_ref 1.019
_refine_ls_hydrogen_treatment refall
_refine_ls_number_parameters 335
_refine_ls_number_reflns 2789
_refine_ls_R_factor_gt 0.0955
_refine_ls_shift/su_max 0.0070
_refine_ls_structure_factor_coef Fsqd
_refine_ls_weighting_details 'w = 1/[\s^2^(Fo^2^)+(0.1411P)^2^+0.0000P] where P=(Fo^2^+2Fc^2^)/3'
_refine_ls_weighting_scheme calc
_refine_ls_wR_factor_ref 0.2703
_reflns_number_gt 1713
_reflns_number_total 2789
_reflns_threshold_expression F^2^>2.0\s(F^2^)
_cod_data_source_file cg701011r-file002.cif
_cod_data_source_block '_CA17'
_cod_original_formula_sum 'C31 H47 Cl O5 '
_cod_database_code 4503334

loop_
_symmetry_equiv_pos_site_id
_symmetry_equiv_pos_as_xyz
1 +X,+Y,+Z
2 -X,1/2+Y,-Z

loop_
_atom_site_label
_atom_site_type_symbol
_atom_site_fract_x
_atom_site_fract_y
_atom_site_fract_z
_atom_site_U_iso_or_equiv
_atom_site_adp_type
_atom_site_occupancy
_atom_site_symmetry_multiplicity
_atom_site_calc_flag
_atom_site_refinement_flags
Cl(1) Cl 0.8929(5) 0.5649(7) -0.1260(2) 0.203(3) Uani 1.00 1 d .
O(1) O 0.4087(4) 0.4506(5) -0.1227(3) 0.0464(13) Uani 1.00 1 d .
O(2) O 0.5963(4) 0.2237(5) 0.2266(3) 0.0389(12) Uani 1.00 1 d .
O(3) O 0.6689(4) 0.7540(6) 0.3030(3) 0.0459(12) Uani 1.00 1 d .
O(4) O 1.1681(5) 0.5158(7) 0.6481(5) 0.0655(17) Uani 1.00 1 d .
O(5) O 1.1923(4) 0.7725(6) 0.6945(4) 0.0492(13) Uani 1.00 1 d .
C(1) C 0.3085(6) 0.6145(9) 0.0701(5) 0.0446(19) Uani 1.00 1 d .
C(2) C 0.3599(7) 0.6142(8) -0.0084(5) 0.0442(18) Uani 1.00 1 d .
C(3) C 0.3512(6) 0.4490(8) -0.0553(5) 0.0382(16) Uani 1.00 1 d .
C(4) C 0.4017(6) 0.3248(8) 0.0279(5) 0.0407(17) Uani 1.00 1 d .
C(5) C 0.3514(6) 0.3256(8) 0.1084(5) 0.0404(17) Uani 1.00 1 d .
C(6) C 0.4025(6) 0.1935(9) 0.1913(5) 0.0414(17) Uani 1.00 1 d .
C(7) C 0.5164(5) 0.2306(7) 0.2707(5) 0.0338(15) Uani 1.00 1 d .
C(8) C 0.5214(5) 0.4004(7) 0.3172(5) 0.0312(15) Uani 1.00 1 d .
C(9) C 0.4745(6) 0.5305(8) 0.2351(5) 0.0359(16) Uani 1.00 1 d .
C(10) C 0.3549(6) 0.4928(8) 0.1585(5) 0.0368(17) Uani 1.00 1 d .
C(11) C 0.4896(6) 0.6960(8) 0.2864(6) 0.0431(18) Uani 1.00 1 d .
C(12) C 0.6051(6) 0.7387(8) 0.3635(5) 0.0388(16) Uani 1.00 1 d .
C(13) C 0.6497(5) 0.6060(8) 0.4473(5) 0.0329(15) Uani 1.00 1 d .
C(14) C 0.6363(5) 0.4402(7) 0.3918(4) 0.0287(14) Uani 1.00 1 d .
C(15) C 0.6979(5) 0.3257(8) 0.4768(5) 0.0360(15) Uani 1.00 1 d .
C(16) C 0.7947(6) 0.4257(8) 0.5525(5) 0.0377(16) Uani 1.00 1 d .
C(17) C 0.7746(5) 0.6037(8) 0.5141(4) 0.0342(15) Uani 1.00 1 d .
C(18) C 0.5865(6) 0.6140(9) 0.5168(5) 0.0454(19) Uani 1.00 1 d .
C(19) C 0.2790(6) 0.4920(11) 0.2158(6) 0.050(2) Uani 1.00 1 d .
C(20) C 0.8272(6) 0.7213(8) 0.6046(5) 0.0415(18) Uani 1.00 1 d .
C(21) C 0.8054(7) 0.8982(10) 0.5735(6) 0.051(2) Uani 1.00 1 d .
C(22) C 0.9504(6) 0.6861(10) 0.6616(5) 0.0457(18) Uani 1.00 1 d .
C(23) C 1.0127(6) 0.6901(11) 0.5905(5) 0.048(2) Uani 1.00 1 d .
C(24) C 1.1299(6) 0.6498(9) 0.6471(6) 0.0436(18) Uani 1.00 1 d .
C(25) C 0.9183(6) 0.6233(9) 0.1986(6) 0.054(2) Uani 1.00 1 d .
C(26) C 0.9894(8) 0.6950(14) 0.1657(7) 0.091(3) Uani 1.00 1 d .
C(27) C 0.9836(9) 0.6763(18) 0.0666(9) 0.114(5) Uani 1.00 1 d .
C(28) C 0.9064(12) 0.5818(16) -0.0018(8) 0.101(4) Uani 1.00 1 d .
C(29) C 0.8322(13) 0.5091(15) 0.0297(8) 0.126(6) Uani 1.00 1 d .
C(30) C 0.8392(9) 0.5314(13) 0.1293(7) 0.086(3) Uani 1.00 1 d .
C(31) C 0.9238(8) 0.6520(12) 0.3056(6) 0.069(2) Uani 1.00 1 d .
H(1) H 0.3168 0.7235 0.1007 0.054 Uiso 1.00 1 c R
H(2) H 0.2297 0.5937 0.0325 0.054 Uiso 1.00 1 c R
H(3) H 0.3223 0.6935 -0.0638 0.053 Uiso 1.00 1 c R
H(4) H 0.4374 0.6458 0.0264 0.053 Uiso 1.00 1 c R
H(5) H 0.2730 0.4219 -0.0966 0.046 Uiso 1.00 1 c R
H(6) H 0.4807 0.3456 0.0636 0.049 Uiso 1.00 1 c R
H(7) H 0.3918 0.2170 -0.0044 0.049 Uiso 1.00 1 c R
H(8) H 0.2728 0.2972 0.0702 0.048 Uiso 1.00 1 c R
H(9) H 0.3547 0.1760 0.2281 0.050 Uiso 1.00 1 c R
H(10) H 0.4047 0.0917 0.1558 0.050 Uiso 1.00 1 c R
H(11) H 0.5364 0.1497 0.3278 0.041 Uiso 1.00 1 c R
H(12) H 0.4759 0.3977 0.3581 0.037 Uiso 1.00 1 c R
H(13) H 0.5191 0.5303 0.1933 0.043 Uiso 1.00 1 c R
H(14) H 0.4408 0.7030 0.3230 0.052 Uiso 1.00 1 c R
H(15) H 0.4654 0.7786 0.2311 0.052 Uiso 1.00 1 c R
H(16) H 0.6040 0.8439 0.3974 0.047 Uiso 1.00 1 c R
H(17) H 0.6791 0.4486 0.3484 0.034 Uiso 1.00 1 c R
H(18) H 0.7239 0.2324 0.4498 0.043 Uiso 1.00 1 c R
H(19) H 0.6519 0.2863 0.5115 0.043 Uiso 1.00 1 c R
H(20) H 0.8640 0.3858 0.5525 0.045 Uiso 1.00 1 c R
H(21) H 0.7987 0.4177 0.6238 0.045 Uiso 1.00 1 c R
H(22) H 0.8113 0.6194 0.4659 0.041 Uiso 1.00 1 c R
H(23) H 0.5970 0.7199 0.5499 0.054 Uiso 1.00 1 c R
H(24) H 0.6133 0.5304 0.5701 0.054 Uiso 1.00 1 c R
H(25) H 0.5089 0.5968 0.4744 0.054 Uiso 1.00 1 c R
H(26) H 0.3064 0.4153 0.2735 0.060 Uiso 1.00 1 c R
H(27) H 0.2056 0.4602 0.1677 0.060 Uiso 1.00 1 c R
H(28) H 0.2767 0.5999 0.2428 0.060 Uiso 1.00 1 c R
H(29) H 0.7940 0.6995 0.6550 0.050 Uiso 1.00 1 c R
H(30) H 0.8416 0.9662 0.6346 0.061 Uiso 1.00 1 c R
H(31) H 0.7269 0.9184 0.5444 0.061 Uiso 1.00 1 c R
H(32) H 0.8338 0.9233 0.5214 0.061 Uiso 1.00 1 c R
H(33) H 0.9600 0.5787 0.6944 0.055 Uiso 1.00 1 c R
H(34) H 0.9831 0.7664 0.7175 0.055 Uiso 1.00 1 c R
H(35) H 0.9789 0.6125 0.5331 0.058 Uiso 1.00 1 c R
H(36) H 1.0061 0.7987 0.5598 0.058 Uiso 1.00 1 c R
H(37) H 0.3826 0.3810 -0.1698 0.056 Uiso 1.00 1 c R
H(38) H 0.5823 0.1454 0.1853 0.048 Uiso 1.00 1 c R
H(39) H 0.7252 0.8068 0.3366 0.056 Uiso 1.00 1 c R
H(40) H 1.2696 0.7588 0.7304 0.059 Uiso 1.00 1 c R
H(41) H 1.0455 0.7607 0.2129 0.110 Uiso 1.00 1 c R
H(42) H 1.0342 0.7302 0.0466 0.137 Uiso 1.00 1 c R
H(43) H 0.7761 0.4435 -0.0175 0.151 Uiso 1.00 1 c R
H(44) H 0.7874 0.4810 0.1493 0.104 Uiso 1.00 1 c R
H(45) H 0.9017 0.7629 0.3109 0.083 Uiso 1.00 1 c R
H(46) H 0.9984 0.6348 0.3568 0.083 Uiso 1.00 1 c R
H(47) H 0.8748 0.5772 0.3190 0.083 Uiso 1.00 1 c R

loop_
_atom_site_aniso_label
_atom_site_aniso_U_11
_atom_site_aniso_U_22
_atom_site_aniso_U_33
_atom_site_aniso_U_12
_atom_site_aniso_U_13
_atom_site_aniso_U_23
Cl(1) 0.331(7) 0.214(5) 0.077(2) 0.159(5) 0.097(3) 0.042(3)
O(1) 0.077(4) 0.037(2) 0.030(2) 0.004(2) 0.026(2) 0.002(2)
O(2) 0.046(3) 0.035(2) 0.043(2) 0.006(2) 0.026(2) -0.003(2)
O(3) 0.057(3) 0.044(2) 0.049(2) -0.006(2) 0.035(2) 0.008(2)
O(4) 0.072(4) 0.043(3) 0.087(4) 0.002(3) 0.037(3) -0.003(3)
O(5) 0.037(3) 0.044(3) 0.069(3) -0.006(2) 0.024(2) -0.011(2)
C(1) 0.051(5) 0.048(4) 0.040(3) 0.019(3) 0.024(3) 0.008(3)
C(2) 0.060(5) 0.034(4) 0.044(3) 0.016(3) 0.027(3) 0.009(3)
C(3) 0.047(4) 0.035(3) 0.033(3) 0.001(3) 0.016(3) 0.002(2)
C(4) 0.052(5) 0.036(3) 0.043(3) 0.006(3) 0.029(3) 0.007(3)
C(5) 0.042(4) 0.037(3) 0.051(4) 0.002(3) 0.027(3) 0.008(3)
C(6) 0.046(4) 0.037(3) 0.048(4) -0.008(3) 0.027(3) 0.001(3)
C(7) 0.040(4) 0.029(3) 0.041(3) -0.003(3) 0.025(3) -0.001(2)
C(8) 0.040(4) 0.026(3) 0.036(3) 0.005(2) 0.024(3) 0.008(2)
C(9) 0.038(4) 0.035(3) 0.043(3) 0.008(3) 0.025(3) 0.006(3)
C(10) 0.039(4) 0.037(3) 0.042(3) 0.005(3) 0.025(3) 0.004(3)
C(11) 0.054(5) 0.035(3) 0.052(4) 0.017(3) 0.033(4) 0.009(3)
C(12) 0.046(4) 0.037(3) 0.042(3) 0.006(3) 0.028(3) 0.001(3)
C(13) 0.036(4) 0.034(3) 0.035(3) 0.011(3) 0.021(3) 0.007(2)
C(14) 0.027(3) 0.026(3) 0.034(3) 0.002(2) 0.015(3) -0.001(2)
C(15) 0.039(4) 0.033(3) 0.036(3) 0.005(3) 0.016(3) 0.009(2)
C(16) 0.042(4) 0.035(3) 0.037(3) 0.000(3) 0.018(3) 0.007(3)
C(17) 0.039(4) 0.039(3) 0.030(3) -0.004(3) 0.020(3) -0.003(2)
C(18) 0.056(5) 0.052(4) 0.044(3) 0.011(4) 0.037(3) -0.003(3)
C(19) 0.038(4) 0.068(5) 0.056(4) 0.003(4) 0.031(4) 0.001(4)
C(20) 0.050(5) 0.040(4) 0.041(3) -0.002(3) 0.025(3) -0.003(3)
C(21) 0.060(6) 0.043(4) 0.055(4) 0.003(4) 0.029(4) -0.005(3)
C(22) 0.048(5) 0.051(4) 0.047(3) 0.002(3) 0.028(3) 0.002(3)
C(23) 0.039(4) 0.066(5) 0.046(4) -0.005(4) 0.023(3) 0.012(4)
C(24) 0.040(4) 0.043(4) 0.054(4) 0.001(3) 0.025(3) 0.000(3)
C(25) 0.048(5) 0.050(4) 0.073(5) -0.007(4) 0.032(4) -0.014(4)
C(26) 0.093(9) 0.120(10) 0.072(6) -0.031(7) 0.044(6) 0.001(7)
C(27) 0.095(10) 0.168(14) 0.116(9) 0.000(10) 0.078(9) 0.007(11)
C(28) 0.156(14) 0.082(8) 0.062(6) 0.050(9) 0.042(8) 0.000(6)
C(29) 0.228(18) 0.061(7) 0.051(6) -0.020(9) 0.017(9) -0.002(5)
C(30) 0.093(9) 0.070(6) 0.080(6) -0.036(6) 0.019(6) 0.012(6)
C(31) 0.079(7) 0.070(6) 0.069(5) 0.005(5) 0.042(5) -0.001(5)

loop_
_atom_type_symbol
_atom_type_description
_atom_type_scat_dispersion_real
_atom_type_scat_dispersion_imag
_atom_type_scat_source
C C 0.018 0.009
;
International Tables for Crystallography
(1992, Vol. C, Tables 4.2.6.8 and 6.1.1.4)
;
H H 0.000 0.000
;
International Tables for Crystallography
(1992, Vol. C, Table 6.1.1.4)
;
O O 0.049 0.032
;
International Tables for Crystallography
(1992, Vol. C, Tables 4.2.6.8 and 6.1.1.4)
;
Cl Cl 0.364 0.702
;
International Tables for Crystallography
(1992, Vol. C, Tables 4.2.6.8 and 6.1.1.4)
;

loop_
_geom_angle_atom_site_label_1
_geom_angle_atom_site_label_2
_geom_angle_atom_site_label_3
_geom_angle
_geom_angle_publ_flag
C(2) C(1) C(10) 115.9(6) yes
C(1) C(2) C(3) 110.1(6) yes
O(1) C(3) C(2) 108.3(6) yes
O(1) C(3) C(4) 109.2(6) yes
C(2) C(3) C(4) 110.6(5) yes
C(3) C(4) C(5) 112.3(6) yes
C(4) C(5) C(6) 111.2(6) yes
C(4) C(5) C(10) 113.5(6) yes
C(6) C(5) C(10) 111.7(6) yes
C(5) C(6) C(7) 114.8(6) yes
O(2) C(7) C(6) 112.2(6) yes
O(2) C(7) C(8) 107.9(5) yes
C(6) C(7) C(8) 110.8(5) yes
C(7) C(8) C(9) 113.1(5) yes
C(7) C(8) C(14) 110.6(5) yes
C(9) C(8) C(14) 111.4(5) yes
C(8) C(9) C(10) 112.1(6) yes
C(8) C(9) C(11) 110.1(5) yes
C(10) C(9) C(11) 114.2(6) yes
C(1) C(10) C(5) 107.1(5) yes
C(1) C(10) C(9) 113.3(6) yes
C(1) C(10) C(19) 107.1(6) yes
C(5) C(10) C(9) 109.1(6) yes
C(5) C(10) C(19) 109.4(6) yes
C(9) C(10) C(19) 110.6(6) yes
C(9) C(11) C(12) 116.4(6) yes
O(3) C(12) C(11) 106.0(6) yes
O(3) C(12) C(13) 112.1(6) yes
C(11) C(12) C(13) 110.1(6) yes
C(12) C(13) C(14) 108.4(5) yes
C(12) C(13) C(17) 117.3(6) yes
C(12) C(13) C(18) 108.3(6) yes
C(14) C(13) C(17) 99.7(5) yes
C(14) C(13) C(18) 112.2(6) yes
C(17) C(13) C(18) 110.8(5) yes
C(8) C(14) C(13) 114.8(5) yes
C(8) C(14) C(15) 119.8(5) yes
C(13) C(14) C(15) 104.2(4) yes
C(14) C(15) C(16) 104.4(5) yes
C(15) C(16) C(17) 106.9(5) yes
C(13) C(17) C(16) 102.4(5) yes
C(13) C(17) C(20) 121.0(6) yes
C(16) C(17) C(20) 110.9(5) yes
C(17) C(20) C(21) 113.8(5) yes
C(17) C(20) C(22) 110.2(6) yes
C(21) C(20) C(22) 111.7(6) yes
C(20) C(22) C(23) 114.0(6) yes
C(22) C(23) C(24) 112.4(6) yes
O(4) C(24) O(5) 121.4(6) yes
O(4) C(24) C(23) 124.0(7) yes
O(5) C(24) C(23) 114.6(6) yes
C(26) C(25) C(30) 117.1(9) yes
C(26) C(25) C(31) 121.5(7) yes
C(30) C(25) C(31) 121.4(9) yes
C(25) C(26) C(27) 122.8(9) yes
C(26) C(27) C(28) 120.1(13) yes
Cl(1) C(28) C(27) 121.1(13) yes
Cl(1) C(28) C(29) 120.6(9) yes
C(27) C(28) C(29) 118.0(12) yes
C(28) C(29) C(30) 120.6(11) yes
C(25) C(30) C(29) 121.3(12) yes
C(3) O(1) H(37) 110.4 no
C(7) O(2) H(38) 109.4 no
C(12) O(3) H(39) 109.4 no
C(24) O(5) H(40) 120.4 no
C(2) C(1) H(1) 108.3 no
C(2) C(1) H(2) 108.3 no
C(10) C(1) H(1) 108.3 no
C(10) C(1) H(2) 108.3 no
H(1) C(1) H(2) 107.4 no
C(1) C(2) H(3) 109.6 no
C(1) C(2) H(4) 109.6 no
C(3) C(2) H(3) 109.6 no
C(3) C(2) H(4) 109.6 no
H(3) C(2) H(4) 108.2 no
O(1) C(3) H(5) 109.6 no
C(2) C(3) H(5) 109.6 no
C(4) C(3) H(5) 109.6 no
C(3) C(4) H(6) 109.1 no
C(3) C(4) H(7) 109.1 no
C(5) C(4) H(6) 109.1 no
C(5) C(4) H(7) 109.1 no
H(6) C(4) H(7) 107.9 no
C(4) C(5) H(8) 106.7 no
C(6) C(5) H(8) 106.7 no
C(10) C(5) H(8) 106.7 no
C(5) C(6) H(9) 108.6 no
C(5) C(6) H(10) 108.6 no
C(7) C(6) H(9) 108.6 no
C(7) C(6) H(10) 108.6 no
H(9) C(6) H(10) 107.6 no
O(2) C(7) H(11) 108.6 no
C(6) C(7) H(11) 108.6 no
C(8) C(7) H(11) 108.6 no
C(7) C(8) H(12) 107.2 no
C(9) C(8) H(12) 107.2 no
C(14) C(8) H(12) 107.2 no
C(8) C(9) H(13) 106.7 no
C(10) C(9) H(13) 106.7 no
C(11) C(9) H(13) 106.7 no
C(9) C(11) H(14) 108.2 no
C(9) C(11) H(15) 108.2 no
C(12) C(11) H(14) 108.2 no
C(12) C(11) H(15) 108.2 no
H(14) C(11) H(15) 107.3 no
O(3) C(12) H(16) 109.5 no
C(11) C(12) H(16) 109.5 no
C(13) C(12) H(16) 109.5 no
C(8) C(14) H(17) 105.6 no
C(13) C(14) H(17) 105.6 no
C(15) C(14) H(17) 105.6 no
C(14) C(15) H(18) 110.9 no
C(14) C(15) H(19) 110.9 no
C(16) C(15) H(18) 110.9 no
C(16) C(15) H(19) 110.9 no
H(18) C(15) H(19) 108.9 no
C(15) C(16) H(20) 110.3 no
C(15) C(16) H(21) 110.4 no
C(17) C(16) H(20) 110.3 no
C(17) C(16) H(21) 110.3 no
H(20) C(16) H(21) 108.6 no
C(13) C(17) H(22) 107.3 no
C(16) C(17) H(22) 107.3 no
C(20) C(17) H(22) 107.3 no
C(13) C(18) H(23) 109.5 no
C(13) C(18) H(24) 109.5 no
C(13) C(18) H(25) 109.5 no
H(23) C(18) H(24) 109.5 no
H(23) C(18) H(25) 109.5 no
H(24) C(18) H(25) 109.5 no
C(10) C(19) H(26) 109.5 no
C(10) C(19) H(27) 109.5 no
C(10) C(19) H(28) 109.5 no
H(26) C(19) H(27) 109.5 no
H(26) C(19) H(28) 109.5 no
H(27) C(19) H(28) 109.5 no
C(17) C(20) H(29) 106.9 no
C(21) C(20) H(29) 106.9 no
C(22) C(20) H(29) 106.9 no
C(20) C(21) H(30) 109.5 no
C(20) C(21) H(31) 109.5 no
C(20) C(21) H(32) 109.5 no
H(30) C(21) H(31) 109.5 no
H(30) C(21) H(32) 109.5 no
H(31) C(21) H(32) 109.5 no
C(20) C(22) H(33) 108.7 no
C(20) C(22) H(34) 108.7 no
C(23) C(22) H(33) 108.7 no
C(23) C(22) H(34) 108.7 no
H(33) C(22) H(34) 107.6 no
C(22) C(23) H(35) 109.1 no
C(22) C(23) H(36) 109.1 no
C(24) C(23) H(35) 109.1 no
C(24) C(23) H(36) 109.1 no
H(35) C(23) H(36) 107.9 no
C(25) C(26) H(41) 118.6 no
C(27) C(26) H(41) 118.6 no
C(26) C(27) H(42) 119.9 no
C(28) C(27) H(42) 119.9 no
C(28) C(29) H(43) 119.7 no
C(30) C(29) H(43) 119.7 no
C(25) C(30) H(44) 119.3 no
C(29) C(30) H(44) 119.3 no
C(25) C(31) H(45) 109.5 no
C(25) C(31) H(46) 109.5 no
C(25) C(31) H(47) 109.5 no
H(45) C(31) H(46) 109.5 no
H(45) C(31) H(47) 109.5 no
H(46) C(31) H(47) 109.5 no

loop_
_geom_bond_atom_site_label_1
_geom_bond_atom_site_label_2
_geom_bond_distance
_geom_bond_publ_flag
Cl(1) C(28) 1.695(13) yes
O(1) C(3) 1.454(11) yes
O(2) C(7) 1.448(11) yes
O(3) C(12) 1.445(11) yes
O(4) C(24) 1.224(10) yes
O(5) C(24) 1.317(9) yes
C(1) C(2) 1.529(14) yes
C(1) C(10) 1.529(9) yes
C(2) C(3) 1.509(10) yes
C(3) C(4) 1.502(9) yes
C(4) C(5) 1.544(13) yes
C(5) C(6) 1.548(10) yes
C(5) C(10) 1.551(10) yes
C(6) C(7) 1.517(9) yes
C(7) C(8) 1.547(9) yes
C(8) C(9) 1.522(9) yes
C(8) C(14) 1.511(8) yes
C(9) C(10) 1.562(9) yes
C(9) C(11) 1.529(10) yes
C(10) C(19) 1.544(14) yes
C(11) C(12) 1.533(9) yes
C(12) C(13) 1.549(9) yes
C(13) C(14) 1.560(9) yes
C(13) C(17) 1.557(9) yes
C(13) C(18) 1.542(13) yes
C(14) C(15) 1.492(8) yes
C(15) C(16) 1.548(9) yes
C(16) C(17) 1.561(9) yes
C(17) C(20) 1.535(9) yes
C(20) C(21) 1.528(11) yes
C(20) C(22) 1.549(10) yes
C(22) C(23) 1.551(13) yes
C(23) C(24) 1.487(10) yes
C(25) C(26) 1.362(16) yes
C(25) C(30) 1.351(12) yes
C(25) C(31) 1.503(14) yes
C(26) C(27) 1.380(17) yes
C(27) C(28) 1.346(17) yes
C(28) C(29) 1.39(2) yes
C(29) C(30) 1.385(17) yes
O(1) H(37) 0.842 no
O(2) H(38) 0.842 no
O(3) H(39) 0.836 no
O(5) H(40) 0.961 no
C(1) H(1) 0.990 no
C(1) H(2) 0.990 no
C(2) H(3) 0.990 no
C(2) H(4) 0.990 no
C(3) H(5) 1.000 no
C(4) H(6) 0.990 no
C(4) H(7) 0.990 no
C(5) H(8) 1.000 no
C(6) H(9) 0.990 no
C(6) H(10) 0.990 no
C(7) H(11) 1.000 no
C(8) H(12) 1.000 no
C(9) H(13) 1.000 no
C(11) H(14) 0.990 no
C(11) H(15) 0.990 no
C(12) H(16) 1.000 no
C(14) H(17) 1.000 no
C(15) H(18) 0.990 no
C(15) H(19) 0.990 no
C(16) H(20) 0.990 no
C(16) H(21) 0.990 no
C(17) H(22) 1.000 no
C(18) H(23) 0.980 no
C(18) H(24) 0.980 no
C(18) H(25) 0.980 no
C(19) H(26) 0.980 no
C(19) H(27) 0.980 no
C(19) H(28) 0.980 no
C(20) H(29) 1.000 no
C(21) H(30) 0.980 no
C(21) H(31) 0.980 no
C(21) H(32) 0.980 no
C(22) H(33) 0.990 no
C(22) H(34) 0.990 no
C(23) H(35) 0.990 no
C(23) H(36) 0.990 no
C(26) H(41) 0.950 no
C(27) H(42) 0.950 no
C(29) H(43) 0.950 no
C(30) H(44) 0.950 no
C(31) H(45) 0.980 no
C(31) H(46) 0.980 no
C(31) H(47) 0.980 no

loop_
_geom_contact_atom_site_label_1
_geom_contact_atom_site_label_2
_geom_contact_distance
_geom_contact_site_symmetry_2
Cl(1) C(22) 3.540(10) 1_554
Cl(1) C(27) 2.654(12) .
Cl(1) C(27) 3.573(15) 2_745
Cl(1) C(29) 2.682(17) .
O(1) O(2) 2.689(6) 2_655
O(1) O(3) 2.843(6) 2_645
O(1) O(4) 3.567(6) 1_454
O(1) C(2) 2.401(10) .
O(1) C(4) 2.409(9) .
O(1) C(7) 3.540(9) 2_655
O(2) O(1) 2.689(6) 2_645
O(2) O(4) 3.407(7) 2_746
O(2) O(5) 2.632(7) 2_746
O(2) C(2) 3.489(10) 2_645
O(2) C(4) 3.075(7) .
O(2) C(5) 3.145(8) .
O(2) C(6) 2.461(10) .
O(2) C(8) 2.423(9) .
O(2) C(9) 3.062(9) .
O(2) C(14) 2.821(8) .
O(2) C(15) 3.341(8) .
O(2) C(24) 3.434(8) 2_746
O(3) O(1) 2.843(6) 2_655
O(3) O(4) 2.965(8) 2_756
O(3) C(8) 3.599(8) .
O(3) C(9) 3.029(9) .
O(3) C(11) 2.379(10) .
O(3) C(13) 2.485(9) .
O(3) C(14) 3.004(8) .
O(3) C(17) 3.004(7) .
O(3) C(31) 3.521(13) .
O(4) O(1) 3.567(6) 1_656
O(4) O(2) 3.407(7) 2_756
O(4) O(3) 2.965(8) 2_746
O(4) O(5) 2.217(8) .
O(4) C(21) 3.437(13) 2_746
O(4) C(22) 3.330(11) .
O(4) C(23) 2.397(10) .
O(4) C(31) 3.429(12) 2_746
O(5) O(2) 2.632(7) 2_756
O(5) O(4) 2.217(8) .
O(5) C(14) 3.326(10) 2_756
O(5) C(15) 3.343(11) 2_756
O(5) C(22) 3.178(10) .
O(5) C(23) 2.361(8) .
O(5) C(30) 3.447(13) 2_756
O(5) C(31) 3.520(12) 2_756
C(1) C(3) 2.490(12) .
C(1) C(4) 2.888(11) .
C(1) C(5) 2.477(10) .
C(1) C(9) 2.582(8) .
C(1) C(11) 3.109(9) .
C(1) C(19) 2.472(13) .
C(2) O(1) 2.401(10) .
C(2) O(2) 3.489(10) 2_655
C(2) C(4) 2.476(10) .
C(2) C(5) 2.941(11) .
C(2) C(9) 3.222(10) .
C(2) C(10) 2.592(12) .
C(3) C(1) 2.490(12) .
C(3) C(5) 2.530(11) .
C(3) C(10) 3.024(11) .
C(4) O(1) 2.409(9) .
C(4) O(2) 3.075(7) .
C(4) C(1) 2.888(11) .
C(4) C(2) 2.476(10) .
C(4) C(6) 2.551(11) .
C(4) C(7) 3.233(9) .
C(4) C(9) 3.182(10) .
C(4) C(10) 2.588(12) .
C(5) O(2) 3.145(8) .
C(5) C(1) 2.477(10) .
C(5) C(2) 2.941(11) .
C(5) C(3) 2.530(11) .
C(5) C(7) 2.581(8) .
C(5) C(8) 2.971(8) .
C(5) C(9) 2.537(9) .
C(5) C(19) 2.525(13) .
C(5) C(29) 3.592(14) 2_645
C(6) O(2) 2.461(10) .
C(6) C(4) 2.551(11) .
C(6) C(8) 2.523(9) .
C(6) C(9) 2.947(10) .
C(6) C(10) 2.564(10) .
C(6) C(19) 3.085(12) .
C(7) O(1) 3.540(9) 2_645
C(7) C(4) 3.233(9) .
C(7) C(5) 2.581(8) .
C(7) C(9) 2.560(9) .
C(7) C(10) 3.029(9) .
C(7) C(14) 2.514(8) .
C(7) C(15) 3.047(8) .
C(8) O(2) 2.423(9) .
C(8) O(3) 3.599(8) .
C(8) C(5) 2.971(8) .
C(8) C(6) 2.523(9) .
C(8) C(10) 2.558(8) .
C(8) C(11) 2.502(9) .
C(8) C(12) 3.000(9) .
C(8) C(13) 2.588(8) .
C(8) C(15) 2.598(8) .
C(8) C(18) 3.141(10) .
C(8) C(19) 3.078(10) .
C(9) O(2) 3.062(9) .
C(9) O(3) 3.029(9) .
C(9) C(1) 2.582(8) .
C(9) C(2) 3.222(10) .
C(9) C(4) 3.182(10) .
C(9) C(5) 2.537(9) .
C(9) C(6) 2.947(10) .
C(9) C(7) 2.560(9) .
C(9) C(12) 2.603(9) .
C(9) C(13) 3.030(8) .
C(9) C(14) 2.506(8) .
C(9) C(19) 2.554(12) .
C(10) C(2) 2.592(12) .
C(10) C(3) 3.024(11) .
C(10) C(4) 2.588(12) .
C(10) C(6) 2.564(10) .
C(10) C(7) 3.029(9) .
C(10) C(8) 2.558(8) .
C(10) C(11) 2.596(9) .
C(11) O(3) 2.379(10) .
C(11) C(1) 3.109(9) .
C(11) C(8) 2.502(9) .
C(11) C(10) 2.596(9) .
C(11) C(13) 2.526(8) .
C(11) C(14) 2.872(9) .
C(11) C(18) 3.051(10) .
C(11) C(19) 3.099(11) .
C(12) C(8) 3.000(9) .
C(12) C(9) 2.603(9) .
C(12) C(14) 2.521(9) .
C(12) C(17) 2.652(8) .
C(12) C(18) 2.505(12) .
C(12) C(20) 3.502(8) .
C(12) C(21) 3.363(10) .
C(13) O(3) 2.485(9) .
C(13) C(8) 2.588(8) .
C(13) C(9) 3.030(8) .
C(13) C(11) 2.526(8) .
C(13) C(15) 2.409(9) .
C(13) C(16) 2.429(9) .
C(13) C(20) 2.690(8) .
C(13) C(21) 3.229(10) .
C(14) O(2) 2.821(8) .
C(14) O(3) 3.004(8) .
C(14) O(5) 3.326(10) 2_746
C(14) C(7) 2.514(8) .
C(14) C(9) 2.506(8) .
C(14) C(11) 2.872(9) .
C(14) C(12) 2.521(9) .
C(14) C(16) 2.403(8) .
C(14) C(17) 2.382(8) .
C(14) C(18) 2.575(11) .
C(15) O(2) 3.341(8) .
C(15) O(5) 3.343(11) 2_746
C(15) C(7) 3.047(8) .
C(15) C(8) 2.598(8) .
C(15) C(13) 2.409(9) .
C(15) C(17) 2.497(9) .
C(15) C(18) 3.001(11) .
C(16) C(13) 2.429(9) .
C(16) C(14) 2.403(8) .
C(16) C(18) 3.069(11) .
C(16) C(20) 2.551(10) .
C(16) C(22) 2.970(10) .
C(16) C(23) 3.528(11) .
C(17) O(3) 3.004(7) .
C(17) C(12) 2.652(8) .
C(17) C(14) 2.382(8) .
C(17) C(15) 2.497(9) .
C(17) C(18) 2.551(12) .
C(17) C(21) 2.566(10) .
C(17) C(22) 2.529(8) .
C(17) C(23) 3.024(10) .
C(18) C(8) 3.141(10) .
C(18) C(11) 3.051(10) .
C(18) C(12) 2.505(12) .
C(18) C(14) 2.575(11) .
C(18) C(15) 3.001(11) .
C(18) C(16) 3.069(11) .
C(18) C(17) 2.551(12) .
C(18) C(20) 3.092(11) .
C(19) C(1) 2.472(13) .
C(19) C(5) 2.525(13) .
C(19) C(6) 3.085(12) .
C(19) C(8) 3.078(10) .
C(19) C(9) 2.554(12) .
C(19) C(11) 3.099(11) .
C(20) C(12) 3.502(8) .
C(20) C(13) 2.690(8) .
C(20) C(16) 2.551(10) .
C(20) C(18) 3.092(11) .
C(20) C(23) 2.600(12) .
C(21) O(4) 3.437(13) 2_756
C(21) C(12) 3.363(10) .
C(21) C(13) 3.229(10) .
C(21) C(17) 2.566(10) .
C(21) C(22) 2.547(11) .
C(21) C(23) 3.209(13) .
C(22) Cl(1) 3.540(10) 1_556
C(22) O(4) 3.330(11) .
C(22) O(5) 3.178(10) .
C(22) C(16) 2.970(10) .
C(22) C(17) 2.529(8) .
C(22) C(21) 2.547(11) .
C(22) C(24) 2.525(13) .
C(23) O(4) 2.397(10) .
C(23) O(5) 2.361(8) .
C(23) C(16) 3.528(11) .
C(23) C(17) 3.024(10) .
C(23) C(20) 2.600(12) .
C(23) C(21) 3.209(13) .
C(24) O(2) 3.434(8) 2_756
C(24) C(22) 2.525(13) .
C(25) C(27) 2.408(18) .
C(25) C(28) 2.794(16) .
C(25) C(29) 2.385(13) .
C(26) C(28) 2.363(14) .
C(26) C(29) 2.691(15) .
C(26) C(30) 2.314(16) .
C(26) C(31) 2.501(17) .
C(27) Cl(1) 2.654(12) .
C(27) Cl(1) 3.573(15) 2_755
C(27) C(25) 2.408(18) .
C(27) C(29) 2.34(2) .
C(27) C(30) 2.73(2) .
C(28) C(25) 2.794(16) .
C(28) C(26) 2.363(14) .
C(28) C(30) 2.41(2) .
C(29) Cl(1) 2.682(17) .
C(29) C(5) 3.592(15) 2_655
C(29) C(25) 2.385(13) .
C(29) C(26) 2.691(15) .
C(29) C(27) 2.34(2) .
C(30) O(5) 3.447(13) 2_746
C(30) C(26) 2.314(16) .
C(30) C(27) 2.73(2) .
C(30) C(28) 2.41(2) .
C(30) C(31) 2.490(13) .
C(31) O(3) 3.521(13) .
C(31) O(4) 3.429(12) 2_756
C(31) O(5) 3.520(12) 2_746
C(31) C(26) 2.501(17) .
C(31) C(30) 2.490(13) .
Cl(1) H(8) 3.281 2_655
Cl(1) H(9) 3.182 2_655
Cl(1) H(21) 3.458 1_554
Cl(1) H(27) 3.502 2_655
Cl(1) H(29) 3.041 1_554
Cl(1) H(33) 3.025 1_554
Cl(1) H(34) 3.372 1_554
Cl(1) H(41) 3.071 2_745
Cl(1) H(42) 2.770 .
Cl(1) H(42) 3.011 2_745
Cl(1) H(43) 2.796 .
O(1) H(3) 2.631 .
O(1) H(4) 2.562 .
O(1) H(4) 3.204 2_645
O(1) H(5) 2.022 .
O(1) H(6) 2.560 .
O(1) H(6) 3.561 2_655
O(1) H(7) 2.632 .
O(1) H(7) 3.378 2_655
O(1) H(10) 2.978 2_655
O(1) H(15) 3.063 2_645
O(1) H(38) 1.873 2_655
O(1) H(39) 3.061 2_645
O(1) H(40) 3.348 1_454
O(2) H(3) 2.937 2_645
O(2) H(4) 3.477 2_645
O(2) H(6) 2.415 .
O(2) H(7) 3.303 .
O(2) H(9) 3.286 .
O(2) H(10) 2.599 .
O(2) H(11) 2.005 .
O(2) H(12) 3.262 .
O(2) H(13) 2.720 .
O(2) H(17) 2.478 .
O(2) H(18) 2.914 .
O(2) H(37) 3.004 2_645
O(2) H(40) 1.680 2_746
O(3) H(5) 3.598 2_655
O(3) H(13) 2.717 .
O(3) H(14) 3.226 .
O(3) H(15) 2.512 .
O(3) H(16) 2.013 .
O(3) H(17) 2.608 .
O(3) H(22) 2.574 .
O(3) H(31) 3.458 .
O(3) H(32) 3.294 .
O(3) H(37) 2.019 2_655
O(3) H(45) 3.092 .
O(3) H(47) 3.063 .
O(4) H(5) 3.387 1_656
O(4) H(18) 2.986 2_756
O(4) H(32) 2.508 2_746
O(4) H(33) 3.170 .
O(4) H(35) 2.530 .
O(4) H(36) 3.102 .
O(4) H(36) 3.430 2_746
O(4) H(37) 3.187 1_656
O(4) H(38) 3.398 2_756
O(4) H(39) 2.208 2_746
O(4) H(40) 2.450 .
O(4) H(45) 2.467 2_746
O(5) H(3) 3.209 1_656
O(5) H(17) 2.525 2_756
O(5) H(18) 2.725 2_756
O(5) H(20) 3.390 2_756
O(5) H(33) 3.517 .
O(5) H(34) 2.964 .
O(5) H(35) 3.144 .
O(5) H(36) 2.462 .
O(5) H(38) 3.002 2_756
O(5) H(44) 2.732 2_756
O(5) H(47) 2.669 2_756
C(1) H(3) 2.082 .
C(1) H(4) 2.082 .
C(1) H(5) 2.725 .
C(1) H(6) 3.249 .
C(1) H(8) 2.681 .
C(1) H(13) 2.744 .
C(1) H(14) 3.361 .
C(1) H(15) 2.753 .
C(1) H(26) 3.328 .
C(1) H(27) 2.652 .
C(1) H(28) 2.649 .
C(1) H(43) 2.939 2_655
C(2) H(1) 2.066 .
C(2) H(2) 2.066 .
C(2) H(5) 2.071 .
C(2) H(6) 2.705 .
C(2) H(6) 3.206 2_655
C(2) H(7) 3.327 .
C(2) H(7) 3.384 2_655
C(2) H(8) 3.259 .
C(2) H(13) 2.868 .
C(2) H(15) 3.380 .
C(2) H(37) 3.103 .
C(2) H(38) 2.919 2_655
C(2) H(40) 3.591 1_454
C(2) H(43) 3.395 2_655
C(3) H(1) 3.334 .
C(3) H(2) 2.707 .
C(3) H(3) 2.064 .
C(3) H(4) 2.064 .
C(3) H(6) 2.052 .
C(3) H(7) 2.052 .
C(3) H(8) 2.717 .
C(3) H(13) 3.381 .
C(3) H(37) 1.917 .
C(3) H(38) 2.863 2_655
C(4) H(2) 3.239 .
C(4) H(3) 3.329 .
C(4) H(4) 2.712 .
C(4) H(4) 2.977 2_645
C(4) H(5) 2.065 .
C(4) H(8) 2.066 .
C(4) H(9) 3.377 .
C(4) H(10) 2.639 .
C(4) H(13) 2.805 .
C(4) H(37) 2.740 .
C(4) H(38) 2.946 .
C(5) H(1) 3.335 .
C(5) H(2) 2.714 .
C(5) H(4) 3.296 .
C(5) H(5) 2.767 .
C(5) H(6) 2.090 .
C(5) H(7) 2.090 .
C(5) H(9) 2.086 .
C(5) H(10) 2.086 .
C(5) H(11) 3.415 .
C(5) H(12) 3.287 .
C(5) H(13) 2.687 .
C(5) H(26) 2.742 .
C(5) H(27) 2.675 .
C(5) H(28) 3.373 .
C(5) H(38) 3.215 .
C(5) H(43) 3.589 2_645
C(6) H(6) 2.743 .
C(6) H(7) 2.719 .
C(6) H(8) 2.070 .
C(6) H(11) 2.066 .
C(6) H(12) 2.742 .
C(6) H(13) 3.204 .
C(6) H(15) 3.541 1_545
C(6) H(26) 2.766 .
C(6) H(27) 3.368 .
C(6) H(38) 2.489 .
C(6) H(43) 3.363 2_645
C(7) H(6) 2.927 .
C(7) H(7) 3.554 .
C(7) H(8) 3.392 .
C(7) H(9) 2.059 .
C(7) H(10) 2.059 .
C(7) H(12) 2.075 .
C(7) H(13) 2.727 .
C(7) H(17) 2.707 .
C(7) H(18) 2.907 .
C(7) H(19) 3.173 .
C(7) H(23) 3.456 2_646
C(7) H(26) 3.232 .
C(7) H(38) 1.902 .
C(7) H(40) 2.898 2_746
C(8) H(6) 3.429 .
C(8) H(9) 2.792 .
C(8) H(10) 3.366 .
C(8) H(11) 2.093 .
C(8) H(13) 2.047 .
C(8) H(14) 2.754 .
C(8) H(15) 3.344 .
C(8) H(17) 2.024 .
C(8) H(18) 2.955 .
C(8) H(19) 2.756 .
C(8) H(23) 3.282 2_646
C(8) H(24) 3.446 .
C(8) H(25) 2.818 .
C(8) H(26) 2.705 .
C(8) H(28) 3.448 .
C(8) H(38) 3.144 .
C(8) H(40) 3.362 2_746
C(9) H(1) 2.720 .
C(9) H(2) 3.412 .
C(9) H(4) 2.945 .
C(9) H(6) 2.902 .
C(9) H(8) 3.377 .
C(9) H(9) 3.342 .
C(9) H(11) 3.397 .
C(9) H(12) 2.054 .
C(9) H(14) 2.065 .
C(9) H(15) 2.065 .
C(9) H(16) 3.439 .
C(9) H(17) 2.649 .
C(9) H(25) 3.269 .
C(9) H(26) 2.708 .
C(9) H(27) 3.398 .
C(9) H(28) 2.771 .
C(10) H(1) 2.066 .
C(10) H(2) 2.066 .
C(10) H(3) 3.424 .
C(10) H(4) 2.834 .
C(10) H(5) 3.364 .
C(10) H(6) 2.832 .
C(10) H(7) 3.426 .
C(10) H(8) 2.072 .
C(10) H(9) 2.812 .
C(10) H(10) 3.403 .
C(10) H(12) 2.737 .
C(10) H(13) 2.082 .
C(10) H(14) 2.758 .
C(10) H(15) 2.769 .
C(10) H(26) 2.086 .
C(10) H(27) 2.086 .
C(10) H(28) 2.086 .
C(11) H(1) 2.715 .
C(11) H(4) 3.475 .
C(11) H(12) 2.714 .
C(11) H(13) 2.053 .
C(11) H(16) 2.092 .
C(11) H(17) 3.112 .
C(11) H(23) 3.408 .
C(11) H(25) 2.693 .
C(11) H(26) 3.346 .
C(11) H(28) 2.792 .
C(11) H(37) 3.220 2_655
C(11) H(39) 3.096 .
C(12) H(11) 3.522 1_565
C(12) H(12) 3.310 .
C(12) H(13) 2.803 .
C(12) H(14) 2.068 .
C(12) H(15) 2.068 .
C(12) H(17) 2.650 .
C(12) H(22) 2.740 .
C(12) H(23) 2.686 .
C(12) H(24) 3.358 .
C(12) H(25) 2.681 .
C(12) H(31) 2.836 .
C(12) H(32) 3.349 .
C(12) H(37) 3.050 2_655
C(12) H(39) 1.894 .
C(13) H(12) 2.767 .
C(13) H(13) 3.351 .
C(13) H(14) 2.760 .
C(13) H(15) 3.372 .
C(13) H(16) 2.105 .
C(13) H(17) 2.067 .
C(13) H(18) 3.258 .
C(13) H(19) 2.805 .
C(13) H(20) 3.223 .
C(13) H(21) 2.935 .
C(13) H(22) 2.085 .
C(13) H(23) 2.084 .
C(13) H(24) 2.084 .
C(13) H(25) 2.084 .
C(13) H(29) 2.889 .
C(13) H(31) 2.923 .
C(13) H(32) 3.475 .
C(13) H(39) 2.752 .
C(14) H(11) 2.732 .
C(14) H(12) 2.044 .
C(14) H(13) 2.704 .
C(14) H(14) 3.250 .
C(14) H(16) 3.389 .
C(14) H(18) 2.063 .
C(14) H(19) 2.063 .
C(14) H(20) 3.014 .
C(14) H(21) 3.118 .
C(14) H(22) 2.617 .
C(14) H(23) 3.413 .
C(14) H(24) 2.766 .
C(14) H(25) 2.765 .
C(14) H(39) 3.478 .
C(14) H(40) 2.941 2_746
C(15) H(11) 2.751 .
C(15) H(12) 2.831 .
C(15) H(17) 2.007 .
C(15) H(20) 2.108 .
C(15) H(21) 2.108 .
C(15) H(22) 2.916 .
C(15) H(24) 2.676 .
C(15) H(25) 3.390 .
C(15) H(31) 3.496 1_545
C(15) H(40) 3.183 2_746
C(16) H(17) 2.668 .
C(16) H(18) 2.114 .
C(16) H(19) 2.114 .
C(16) H(22) 2.089 .
C(16) H(24) 2.699 .
C(16) H(29) 2.700 .
C(16) H(33) 2.637 .
C(16) H(35) 3.032 .
C(16) H(41) 3.418 2_746
C(16) H(46) 3.512 2_746
C(17) H(16) 2.982 .
C(17) H(17) 2.518 .
C(17) H(18) 3.211 .
C(17) H(19) 3.105 .
C(17) H(20) 2.119 .
C(17) H(21) 2.119 .
C(17) H(23) 2.810 .
C(17) H(24) 2.668 .
C(17) H(25) 3.389 .
C(17) H(29) 2.061 .
C(17) H(30) 3.398 .
C(17) H(31) 2.769 .
C(17) H(32) 2.764 .
C(17) H(33) 2.754 .
C(17) H(34) 3.376 .
C(17) H(35) 2.654 .
C(17) H(36) 3.335 .
C(17) H(39) 2.869 .
C(17) H(47) 3.537 .
C(18) H(9) 3.401 2_656
C(18) H(11) 3.259 2_656
C(18) H(12) 2.784 .
C(18) H(12) 3.257 2_656
C(18) H(14) 2.741 .
C(18) H(16) 2.624 .
C(18) H(17) 3.396 .
C(18) H(19) 2.874 .
C(18) H(19) 3.386 2_656
C(18) H(21) 3.097 .
C(18) H(22) 3.386 .
C(18) H(29) 2.771 .
C(18) H(31) 3.087 .
C(19) H(1) 2.701 .
C(19) H(2) 2.543 .
C(19) H(8) 2.593 .
C(19) H(9) 2.797 .
C(19) H(12) 2.709 .
C(19) H(13) 3.391 .
C(19) H(14) 2.725 .
C(19) H(15) 3.404 .
C(19) H(29) 3.417 2_646
C(19) H(30) 3.155 2_646
C(19) H(31) 3.476 2_646
C(20) H(16) 3.386 .
C(20) H(20) 2.977 .
C(20) H(21) 2.583 .
C(20) H(22) 2.066 .
C(20) H(23) 2.872 .
C(20) H(24) 3.147 .
C(20) H(26) 3.368 2_656
C(20) H(30) 2.072 .
C(20) H(31) 2.073 .
C(20) H(32) 2.073 .
C(20) H(33) 2.089 .
C(20) H(34) 2.089 .
C(20) H(35) 2.775 .
C(20) H(36) 2.805 .
C(20) H(39) 3.536 .
C(21) H(16) 2.872 .
C(21) H(18) 3.227 1_565
C(21) H(22) 2.791 .
C(21) H(23) 3.069 .
C(21) H(26) 3.104 2_656
C(21) H(29) 2.055 .
C(21) H(33) 3.377 .
C(21) H(34) 2.664 .
C(21) H(35) 3.537 .
C(21) H(36) 2.907 .
C(21) H(39) 3.164 .
C(21) H(46) 3.113 2_756
C(22) H(20) 2.915 .
C(22) H(21) 2.923 .
C(22) H(22) 2.692 .
C(22) H(29) 2.073 .
C(22) H(30) 2.694 .
C(22) H(31) 3.386 .
C(22) H(32) 2.782 .
C(22) H(35) 2.096 .
C(22) H(36) 2.095 .
C(23) H(20) 3.134 .
C(23) H(20) 3.497 2_756
C(23) H(22) 2.628 .
C(23) H(29) 3.422 .
C(23) H(30) 3.485 .
C(23) H(32) 2.932 .
C(23) H(33) 2.091 .
C(23) H(34) 2.091 .
C(23) H(40) 3.259 .
C(23) H(46) 3.263 .
C(23) H(47) 3.564 2_756
C(24) H(17) 3.558 2_756
C(24) H(18) 2.903 2_756
C(24) H(20) 3.466 2_756
C(24) H(32) 3.227 2_746
C(24) H(33) 2.697 .
C(24) H(34) 2.728 .
C(24) H(35) 2.039 .
C(24) H(36) 2.039 .
C(24) H(39) 3.409 2_746
C(24) H(40) 1.984 .
C(24) H(45) 3.329 2_746
C(24) H(47) 3.589 2_756
C(25) H(5) 3.441 2_655
C(25) H(30) 3.391 2_746
C(25) H(34) 3.269 2_746
C(25) H(41) 1.999 .
C(25) H(42) 3.254 .
C(25) H(43) 3.234 .
C(25) H(44) 1.996 .
C(25) H(45) 2.050 .
C(25) H(46) 2.050 .
C(25) H(47) 2.050 .
C(26) H(27) 3.495 1_655
C(26) H(30) 3.394 2_746
C(26) H(42) 2.028 .
C(26) H(44) 3.179 .
C(26) H(45) 2.812 .
C(26) H(46) 2.702 .
C(26) H(47) 3.283 .
C(27) H(8) 3.350 2_655
C(27) H(27) 3.273 1_655
C(27) H(41) 2.015 .
C(27) H(43) 3.203 .
C(28) H(8) 2.839 2_655
C(28) H(41) 3.209 .
C(28) H(42) 1.998 .
C(28) H(42) 3.161 2_745
C(28) H(43) 2.033 .
C(28) H(44) 3.260 .
C(29) H(1) 3.169 2_645
C(29) H(2) 3.577 2_645
C(29) H(3) 3.502 2_645
C(29) H(7) 3.367 2_655
C(29) H(8) 2.846 2_655
C(29) H(10) 3.270 2_655
C(29) H(42) 3.210 .
C(29) H(42) 3.370 2_745
C(29) H(44) 2.028 .
C(30) H(3) 3.440 2_645
C(30) H(5) 3.531 2_655
C(30) H(7) 3.270 2_655
C(30) H(8) 3.412 2_655
C(30) H(34) 3.322 2_746
C(30) H(41) 3.172 .
C(30) H(43) 2.031 .
C(30) H(45) 3.039 .
C(30) H(46) 3.170 .
C(30) H(47) 2.554 .
C(31) H(20) 3.360 2_756
C(31) H(22) 3.210 .
C(31) H(30) 3.302 2_746
C(31) H(34) 3.506 2_746
C(31) H(35) 3.008 .
C(31) H(36) 3.518 .
C(31) H(36) 3.416 2_746
C(31) H(39) 3.154 .
C(31) H(41) 2.641 .
C(31) H(44) 2.639 .
H(1) C(2) 2.066 .
H(1) C(3) 3.334 .
H(1) C(5) 3.335 .
H(1) C(9) 2.720 .
H(1) C(10) 2.066 .
H(1) C(11) 2.715 .
H(1) C(19) 2.701 .
H(1) C(29) 3.169 2_655
H(1) H(2) 1.596 .
H(1) H(3) 2.369 .
H(1) H(4) 2.355 .
H(1) H(8) 3.589 .
H(1) H(10) 3.259 1_565
H(1) H(13) 2.966 .
H(1) H(14) 2.901 .
H(1) H(15) 2.146 .
H(1) H(26) 3.582 .
H(1) H(27) 3.015 .
H(1) H(28) 2.505 .
H(1) H(42) 3.563 1_455
H(1) H(43) 2.256 2_655
H(2) C(2) 2.066 .
H(2) C(3) 2.707 .
H(2) C(4) 3.239 .
H(2) C(5) 2.714 .
H(2) C(9) 3.412 .
H(2) C(10) 2.066 .
H(2) C(19) 2.543 .
H(2) C(29) 3.577 2_655
H(2) H(1) 1.596 .
H(2) H(3) 2.342 .
H(2) H(4) 2.867 .
H(2) H(5) 2.565 .
H(2) H(8) 2.538 .
H(2) H(26) 3.463 .
H(2) H(27) 2.344 .
H(2) H(28) 2.776 .
H(2) H(42) 2.947 1_455
H(2) H(43) 2.914 2_655
H(3) O(1) 2.631 .
H(3) O(2) 2.937 2_655
H(3) O(5) 3.209 1_454
H(3) C(1) 2.082 .
H(3) C(3) 2.064 .
H(3) C(4) 3.329 .
H(3) C(10) 3.424 .
H(3) C(29) 3.502 2_655
H(3) C(30) 3.440 2_655
H(3) H(1) 2.369 .
H(3) H(2) 2.342 .
H(3) H(4) 1.603 .
H(3) H(5) 2.345 .
H(3) H(6) 2.937 2_655
H(3) H(7) 3.573 2_655
H(3) H(37) 3.263 .
H(3) H(38) 2.563 2_655
H(3) H(40) 2.754 1_454
H(3) H(43) 2.939 2_655
H(3) H(44) 2.810 2_655
H(4) O(1) 2.562 .
H(4) O(1) 3.204 2_655
H(4) O(2) 3.477 2_655
H(4) C(1) 2.082 .
H(4) C(3) 2.064 .
H(4) C(4) 2.712 .
H(4) C(4) 2.977 2_655
H(4) C(5) 3.296 .
H(4) C(9) 2.945 .
H(4) C(10) 2.834 .
H(4) C(11) 3.475 .
H(4) H(1) 2.355 .
H(4) H(2) 2.867 .
H(4) H(3) 1.603 .
H(4) H(5) 2.871 .
H(4) H(6) 2.568 .
H(4) H(6) 2.596 2_655
H(4) H(7) 2.515 2_655
H(4) H(13) 2.362 .
H(4) H(15) 2.975 .
H(4) H(37) 3.378 .
H(4) H(37) 3.131 2_655
H(4) H(38) 2.896 2_655
H(5) O(1) 2.022 .
H(5) O(3) 3.598 2_645
H(5) O(4) 3.387 1_454
H(5) C(1) 2.725 .
H(5) C(2) 2.071 .
H(5) C(4) 2.065 .
H(5) C(5) 2.767 .
H(5) C(10) 3.364 .
H(5) C(25) 3.441 2_645
H(5) C(30) 3.531 2_645
H(5) H(2) 2.565 .
H(5) H(3) 2.345 .
H(5) H(4) 2.871 .
H(5) H(6) 2.862 .
H(5) H(7) 2.336 .
H(5) H(8) 2.577 .
H(5) H(37) 2.148 .
H(5) H(38) 3.290 2_655
H(5) H(39) 3.535 2_645
H(5) H(45) 3.262 2_645
H(6) O(1) 2.560 .
H(6) O(1) 3.561 2_645
H(6) O(2) 2.415 .
H(6) C(1) 3.249 .
H(6) C(2) 2.705 .
H(6) C(2) 3.206 2_645
H(6) C(3) 2.052 .
H(6) C(5) 2.090 .
H(6) C(6) 2.743 .
H(6) C(7) 2.927 .
H(6) C(8) 3.429 .
H(6) C(9) 2.902 .
H(6) C(10) 2.832 .
H(6) H(3) 2.937 2_645
H(6) H(4) 2.568 .
H(6) H(4) 2.596 2_645
H(6) H(5) 2.862 .
H(6) H(7) 1.600 .
H(6) H(8) 2.868 .
H(6) H(10) 2.880 .
H(6) H(13) 2.283 .
H(6) H(37) 3.026 .
H(6) H(38) 2.383 .
H(6) H(40) 3.510 2_746
H(7) O(1) 2.632 .
H(7) O(1) 3.378 2_645
H(7) O(2) 3.303 .
H(7) C(2) 3.327 .
H(7) C(2) 3.384 2_645
H(7) C(3) 2.052 .
H(7) C(5) 2.090 .
H(7) C(6) 2.719 .
H(7) C(7) 3.554 .
H(7) C(10) 3.426 .
H(7) C(29) 3.367 2_645
H(7) C(30) 3.270 2_645
H(7) H(3) 3.573 2_645
H(7) H(4) 2.515 2_645
H(7) H(5) 2.336 .
H(7) H(6) 1.600 .
H(7) H(8) 2.347 .
H(7) H(9) 3.538 .
H(7) H(10) 2.434 .
H(7) H(37) 2.665 .
H(7) H(38) 2.918 .
H(7) H(43) 3.309 2_645
H(7) H(44) 3.136 2_645
H(8) Cl(1) 3.281 2_645
H(8) C(1) 2.681 .
H(8) C(2) 3.259 .
H(8) C(3) 2.717 .
H(8) C(4) 2.066 .
H(8) C(6) 2.070 .
H(8) C(7) 3.392 .
H(8) C(9) 3.377 .
H(8) C(10) 2.072 .
H(8) C(19) 2.593 .
H(8) C(27) 3.350 2_645
H(8) C(28) 2.839 2_645
H(8) C(29) 2.846 2_645
H(8) C(30) 3.412 2_645
H(8) H(1) 3.589 .
H(8) H(2) 2.538 .
H(8) H(5) 2.577 .
H(8) H(6) 2.868 .
H(8) H(7) 2.347 .
H(8) H(9) 2.282 .
H(8) H(10) 2.405 .
H(8) H(26) 2.892 .
H(8) H(27) 2.361 .
H(8) H(28) 3.490 .
H(8) H(43) 3.038 2_645
H(9) Cl(1) 3.182 2_645
H(9) O(2) 3.286 .
H(9) C(4) 3.377 .
H(9) C(5) 2.086 .
H(9) C(7) 2.059 .
H(9) C(8) 2.792 .
H(9) C(9) 3.342 .
H(9) C(10) 2.812 .
H(9) C(18) 3.401 2_646
H(9) C(19) 2.797 .
H(9) H(7) 3.538 .
H(9) H(8) 2.282 .
H(9) H(10) 1.597 .
H(9) H(11) 2.282 .
H(9) H(12) 2.644 .
H(9) H(23) 2.957 2_646
H(9) H(24) 2.964 2_646
H(9) H(26) 2.265 .
H(9) H(27) 2.991 .
H(9) H(29) 3.080 2_646
H(9) H(38) 3.367 .
H(9) H(43) 3.380 2_645
H(10) O(1) 2.978 2_645
H(10) O(2) 2.599 .
H(10) C(4) 2.639 .
H(10) C(5) 2.086 .
H(10) C(7) 2.059 .
H(10) C(8) 3.366 .
H(10) C(10) 3.403 .
H(10) C(29) 3.270 2_645
H(10) H(1) 3.259 1_545
H(10) H(6) 2.880 .
H(10) H(7) 2.434 .
H(10) H(8) 2.405 .
H(10) H(9) 1.597 .
H(10) H(11) 2.403 .
H(10) H(15) 2.805 1_545
H(10) H(37) 3.294 2_645
H(10) H(38) 2.297 .
H(10) H(43) 2.717 2_645
H(11) O(2) 2.005 .
H(11) C(5) 3.415 .
H(11) C(6) 2.066 .
H(11) C(8) 2.093 .
H(11) C(9) 3.397 .
H(11) C(12) 3.522 1_545
H(11) C(14) 2.732 .
H(11) C(15) 2.751 .
H(11) C(18) 3.259 2_646
H(11) H(9) 2.282 .
H(11) H(10) 2.403 .
H(11) H(12) 2.319 .
H(11) H(15) 3.352 1_545
H(11) H(16) 2.744 1_545
H(11) H(17) 3.081 .
H(11) H(18) 2.504 .
H(11) H(19) 2.675 .
H(11) H(23) 3.016 2_646
H(11) H(24) 3.083 2_646
H(11) H(25) 3.126 2_646
H(11) H(38) 2.336 .
H(11) H(40) 3.175 2_746
H(12) O(2) 3.262 .
H(12) C(5) 3.287 .
H(12) C(6) 2.742 .
H(12) C(7) 2.075 .
H(12) C(9) 2.054 .
H(12) C(10) 2.737 .
H(12) C(11) 2.714 .
H(12) C(12) 3.310 .
H(12) C(13) 2.767 .
H(12) C(14) 2.044 .
H(12) C(15) 2.831 .
H(12) C(18) 2.784 .
H(12) C(18) 3.257 2_646
H(12) C(19) 2.709 .
H(12) H(9) 2.644 .
H(12) H(11) 2.319 .
H(12) H(13) 2.844 .
H(12) H(14) 2.592 .
H(12) H(17) 2.826 .
H(12) H(18) 3.345 .
H(12) H(19) 2.643 .
H(12) H(23) 2.425 2_646
H(12) H(24) 3.016 .
H(12) H(24) 3.576 2_646
H(12) H(25) 2.246 .
H(12) H(25) 3.392 2_646
H(12) H(26) 2.106 .
H(12) H(27) 3.574 .
H(12) H(28) 3.019 .
H(12) H(31) 3.530 2_646
H(13) O(2) 2.720 .
H(13) O(3) 2.717 .
H(13) C(1) 2.744 .
H(13) C(2) 2.868 .
H(13) C(3) 3.381 .
H(13) C(4) 2.805 .
H(13) C(5) 2.687 .
H(13) C(6) 3.204 .
H(13) C(7) 2.727 .
H(13) C(8) 2.047 .
H(13) C(10) 2.082 .
H(13) C(11) 2.053 .
H(13) C(12) 2.803 .
H(13) C(13) 3.351 .
H(13) C(14) 2.704 .
H(13) C(19) 3.391 .
H(13) H(1) 2.966 .
H(13) H(4) 2.362 .
H(13) H(6) 2.283 .
H(13) H(12) 2.844 .
H(13) H(14) 2.848 .
H(13) H(15) 2.320 .
H(13) H(17) 2.461 .
H(13) H(37) 3.275 2_655
H(13) H(38) 3.324 .
H(13) H(39) 3.536 .
H(13) H(40) 3.443 2_746
H(14) O(3) 3.226 .
H(14) C(1) 3.361 .
H(14) C(8) 2.754 .
H(14) C(9) 2.065 .
H(14) C(10) 2.758 .
H(14) C(12) 2.068 .
H(14) C(13) 2.760 .
H(14) C(14) 3.250 .
H(14) C(18) 2.741 .
H(14) C(19) 2.725 .
H(14) H(1) 2.901 .
H(14) H(12) 2.592 .
H(14) H(13) 2.848 .
H(14) H(15) 1.595 .
H(14) H(16) 2.329 .
H(14) H(19) 3.146 2_656
H(14) H(23) 3.038 .
H(14) H(24) 3.335 2_656
H(14) H(25) 2.145 .
H(14) H(26) 2.907 .
H(14) H(28) 2.204 .
H(15) O(1) 3.063 2_655
H(15) O(3) 2.512 .
H(15) C(1) 2.753 .
H(15) C(2) 3.380 .
H(15) C(6) 3.541 1_565
H(15) C(8) 3.344 .
H(15) C(9) 2.065 .
H(15) C(10) 2.769 .
H(15) C(12) 2.068 .
H(15) C(13) 3.372 .
H(15) C(19) 3.404 .
H(15) H(1) 2.146 .
H(15) H(4) 2.975 .
H(15) H(10) 2.805 1_565
H(15) H(11) 3.352 1_565
H(15) H(13) 2.320 .
H(15) H(14) 1.595 .
H(15) H(16) 2.392 .
H(15) H(25) 3.580 .
H(15) H(28) 3.007 .
H(15) H(37) 2.668 2_655
H(15) H(39) 3.203 .
H(16) O(3) 2.013 .
H(16) C(9) 3.439 .
H(16) C(11) 2.092 .
H(16) C(13) 2.105 .
H(16) C(14) 3.389 .
H(16) C(17) 2.982 .
H(16) C(18) 2.624 .
H(16) C(20) 3.386 .
H(16) C(21) 2.872 .
H(16) H(11) 2.744 1_565
H(16) H(14) 2.329 .
H(16) H(15) 2.392 .
H(16) H(17) 3.587 .
H(16) H(18) 3.551 1_565
H(16) H(22) 3.163 .
H(16) H(23) 2.426 .
H(16) H(24) 3.539 .
H(16) H(24) 3.505 2_656
H(16) H(25) 2.862 .
H(16) H(25) 3.503 2_656
H(16) H(31) 2.154 .
H(16) H(32) 2.942 .
H(16) H(37) 3.310 2_655
H(16) H(39) 2.155 .
H(17) O(2) 2.478 .
H(17) O(3) 2.608 .
H(17) O(5) 2.525 2_746
H(17) C(7) 2.707 .
H(17) C(8) 2.024 .
H(17) C(9) 2.649 .
H(17) C(11) 3.112 .
H(17) C(12) 2.650 .
H(17) C(13) 2.067 .
H(17) C(15) 2.007 .
H(17) C(16) 2.668 .
H(17) C(17) 2.518 .
H(17) C(18) 3.396 .
H(17) C(24) 3.558 2_746
H(17) H(11) 3.081 .
H(17) H(12) 2.826 .
H(17) H(13) 2.461 .
H(17) H(16) 3.587 .
H(17) H(18) 2.223 .
H(17) H(19) 2.822 .
H(17) H(20) 2.989 .
H(17) H(21) 3.564 .
H(17) H(22) 2.351 .
H(17) H(38) 3.304 .
H(17) H(39) 3.060 .
H(17) H(40) 2.200 2_746
H(17) H(47) 3.026 .
H(18) O(2) 2.914 .
H(18) O(4) 2.986 2_746
H(18) O(5) 2.725 2_746
H(18) C(7) 2.907 .
H(18) C(8) 2.955 .
H(18) C(13) 3.258 .
H(18) C(14) 2.063 .
H(18) C(16) 2.114 .
H(18) C(17) 3.211 .
H(18) C(21) 3.227 1_545
H(18) C(24) 2.903 2_746
H(18) H(11) 2.504 .
H(18) H(12) 3.345 .
H(18) H(16) 3.551 1_545
H(18) H(17) 2.223 .
H(18) H(19) 1.611 .
H(18) H(20) 2.249 .
H(18) H(21) 2.724 .
H(18) H(22) 3.400 .
H(18) H(30) 3.295 1_545
H(18) H(31) 2.926 1_545
H(18) H(32) 2.932 1_545
H(18) H(38) 3.510 .
H(18) H(40) 2.593 2_746
H(19) C(7) 3.173 .
H(19) C(8) 2.756 .
H(19) C(13) 2.805 .
H(19) C(14) 2.063 .
H(19) C(16) 2.114 .
H(19) C(17) 3.105 .
H(19) C(18) 2.874 .
H(19) C(18) 3.386 2_646
H(19) H(11) 2.675 .
H(19) H(12) 2.643 .
H(19) H(14) 3.146 2_646
H(19) H(17) 2.822 .
H(19) H(18) 1.611 .
H(19) H(20) 2.798 .
H(19) H(21) 2.250 .
H(19) H(23) 3.149 2_646
H(19) H(24) 2.329 .
H(19) H(25) 3.135 .
H(19) H(25) 2.749 2_646
H(19) H(28) 3.558 2_646
H(19) H(31) 3.194 1_545
H(20) O(5) 3.390 2_746
H(20) C(13) 3.223 .
H(20) C(14) 3.014 .
H(20) C(15) 2.108 .
H(20) C(17) 2.119 .
H(20) C(20) 2.977 .
H(20) C(22) 2.915 .
H(20) C(23) 3.134 .
H(20) C(23) 3.497 2_746
H(20) C(24) 3.466 2_746
H(20) C(31) 3.360 2_746
H(20) H(17) 2.989 .
H(20) H(18) 2.249 .
H(20) H(19) 2.798 .
H(20) H(21) 1.608 .
H(20) H(22) 2.250 .
H(20) H(29) 3.302 .
H(20) H(33) 2.480 .
H(20) H(35) 2.523 .
H(20) H(36) 2.894 2_746
H(20) H(41) 3.204 2_746
H(20) H(45) 3.123 2_746
H(20) H(46) 2.737 2_746
H(21) Cl(1) 3.458 1_556
H(21) C(13) 2.935 .
H(21) C(14) 3.118 .
H(21) C(15) 2.108 .
H(21) C(17) 2.119 .
H(21) C(18) 3.097 .
H(21) C(20) 2.583 .
H(21) C(22) 2.923 .
H(21) H(17) 3.564 .
H(21) H(18) 2.724 .
H(21) H(19) 2.250 .
H(21) H(20) 1.608 .
H(21) H(22) 2.852 .
H(21) H(23) 3.531 .
H(21) H(24) 2.478 .
H(21) H(29) 2.389 .
H(21) H(33) 2.395 .
H(21) H(35) 3.563 .
H(21) H(41) 2.735 2_746
H(21) H(46) 3.530 2_746
H(22) O(3) 2.574 .
H(22) C(12) 2.740 .
H(22) C(13) 2.085 .
H(22) C(14) 2.617 .
H(22) C(15) 2.916 .
H(22) C(16) 2.089 .
H(22) C(18) 3.386 .
H(22) C(20) 2.066 .
H(22) C(21) 2.791 .
H(22) C(22) 2.692 .
H(22) C(23) 2.628 .
H(22) C(31) 3.210 .
H(22) H(16) 3.163 .
H(22) H(17) 2.351 .
H(22) H(18) 3.400 .
H(22) H(20) 2.250 .
H(22) H(21) 2.852 .
H(22) H(29) 2.856 .
H(22) H(31) 3.120 .
H(22) H(32) 2.626 .
H(22) H(33) 3.047 .
H(22) H(34) 3.576 .
H(22) H(35) 2.062 .
H(22) H(36) 2.834 .
H(22) H(39) 2.320 .
H(22) H(45) 3.145 .
H(22) H(46) 3.453 .
H(22) H(47) 2.572 .
H(23) C(7) 3.456 2_656
H(23) C(8) 3.282 2_656
H(23) C(11) 3.408 .
H(23) C(12) 2.686 .
H(23) C(13) 2.084 .
H(23) C(14) 3.413 .
H(23) C(17) 2.810 .
H(23) C(20) 2.872 .
H(23) C(21) 3.069 .
H(23) H(9) 2.957 2_656
H(23) H(11) 3.016 2_656
H(23) H(12) 2.425 2_656
H(23) H(14) 3.038 .
H(23) H(16) 2.426 .
H(23) H(19) 3.149 2_656
H(23) H(21) 3.531 .
H(23) H(24) 1.600 .
H(23) H(25) 1.600 .
H(23) H(25) 3.401 2_656
H(23) H(26) 2.813 2_656
H(23) H(29) 2.462 .
H(23) H(31) 2.429 .
H(24) C(8) 3.446 .
H(24) C(12) 3.358 .
H(24) C(13) 2.084 .
H(24) C(14) 2.766 .
H(24) C(15) 2.676 .
H(24) C(16) 2.699 .
H(24) C(17) 2.668 .
H(24) C(20) 3.147 .
H(24) H(9) 2.964 2_656
H(24) H(11) 3.083 2_656
H(24) H(12) 3.016 .
H(24) H(12) 3.576 2_656
H(24) H(14) 3.335 2_646
H(24) H(16) 3.539 .
H(24) H(16) 3.505 2_646
H(24) H(19) 2.329 .
H(24) H(21) 2.478 .
H(24) H(23) 1.600 .
H(24) H(25) 1.600 .
H(24) H(29) 2.637 .
H(25) C(8) 2.818 .
H(25) C(9) 3.269 .
H(25) C(11) 2.693 .
H(25) C(12) 2.681 .
H(25) C(13) 2.084 .
H(25) C(14) 2.765 .
H(25) C(15) 3.390 .
H(25) C(17) 3.389 .
H(25) H(11) 3.126 2_656
H(25) H(12) 2.246 .
H(25) H(12) 3.392 2_656
H(25) H(14) 2.145 .
H(25) H(15) 3.580 .
H(25) H(16) 2.862 .
H(25) H(16) 3.503 2_646
H(25) H(19) 3.135 .
H(25) H(19) 2.749 2_656
H(25) H(23) 1.600 .
H(25) H(23) 3.401 2_646
H(25) H(24) 1.600 .
H(25) H(26) 3.385 .
H(25) H(28) 3.484 .
H(25) H(31) 3.415 2_646
H(26) C(1) 3.328 .
H(26) C(5) 2.742 .
H(26) C(6) 2.766 .
H(26) C(7) 3.232 .
H(26) C(8) 2.705 .
H(26) C(9) 2.708 .
H(26) C(10) 2.086 .
H(26) C(11) 3.346 .
H(26) C(20) 3.368 2_646
H(26) C(21) 3.104 2_646
H(26) H(1) 3.582 .
H(26) H(2) 3.463 .
H(26) H(8) 2.892 .
H(26) H(9) 2.265 .
H(26) H(12) 2.106 .
H(26) H(14) 2.907 .
H(26) H(23) 2.813 2_646
H(26) H(25) 3.385 .
H(26) H(27) 1.600 .
H(26) H(28) 1.600 .
H(26) H(29) 2.681 2_646
H(26) H(30) 2.821 2_646
H(26) H(31) 2.788 2_646
H(27) Cl(1) 3.502 2_645
H(27) C(1) 2.652 .
H(27) C(5) 2.675 .
H(27) C(6) 3.368 .
H(27) C(9) 3.398 .
H(27) C(10) 2.086 .
H(27) C(26) 3.495 1_455
H(27) C(27) 3.273 1_455
H(27) H(1) 3.015 .
H(27) H(2) 2.344 .
H(27) H(8) 2.361 .
H(27) H(9) 2.991 .
H(27) H(12) 3.574 .
H(27) H(26) 1.600 .
H(27) H(28) 1.600 .
H(27) H(29) 3.312 2_646
H(27) H(30) 3.109 2_646
H(27) H(41) 3.524 1_455
H(27) H(42) 3.173 1_455
H(28) C(1) 2.649 .
H(28) C(5) 3.373 .
H(28) C(8) 3.448 .
H(28) C(9) 2.771 .
H(28) C(10) 2.086 .
H(28) C(11) 2.792 .
H(28) H(1) 2.505 .
H(28) H(2) 2.776 .
H(28) H(8) 3.490 .
H(28) H(12) 3.019 .
H(28) H(14) 2.204 .
H(28) H(15) 3.007 .
H(28) H(19) 3.558 2_656
H(28) H(25) 3.484 .
H(28) H(26) 1.600 .
H(28) H(27) 1.600 .
H(28) H(30) 3.005 2_646
H(28) H(31) 3.383 2_646
H(28) H(41) 3.254 1_455
H(28) H(42) 3.484 1_455
H(29) Cl(1) 3.041 1_556
H(29) C(13) 2.889 .
H(29) C(16) 2.700 .
H(29) C(17) 2.061 .
H(29) C(18) 2.771 .
H(29) C(19) 3.417 2_656
H(29) C(21) 2.055 .
H(29) C(22) 2.073 .
H(29) C(23) 3.422 .
H(29) H(9) 3.080 2_656
H(29) H(20) 3.302 .
H(29) H(21) 2.389 .
H(29) H(22) 2.856 .
H(29) H(23) 2.462 .
H(29) H(24) 2.637 .
H(29) H(26) 2.681 2_656
H(29) H(27) 3.312 2_656
H(29) H(30) 2.358 .
H(29) H(31) 2.328 .
H(29) H(32) 2.853 .
H(29) H(33) 2.302 .
H(29) H(34) 2.396 .
H(30) C(17) 3.398 .
H(30) C(19) 3.155 2_656
H(30) C(20) 2.072 .
H(30) C(22) 2.694 .
H(30) C(23) 3.485 .
H(30) C(25) 3.391 2_756
H(30) C(26) 3.394 2_756
H(30) C(31) 3.302 2_756
H(30) H(18) 3.295 1_565
H(30) H(26) 2.821 2_656
H(30) H(27) 3.109 2_656
H(30) H(28) 3.005 2_656
H(30) H(29) 2.358 .
H(30) H(31) 1.600 .
H(30) H(32) 1.600 .
H(30) H(33) 3.540 .
H(30) H(34) 2.438 .
H(30) H(36) 3.143 .
H(30) H(41) 3.205 2_756
H(30) H(46) 2.531 2_756
H(31) O(3) 3.458 .
H(31) C(12) 2.836 .
H(31) C(13) 2.923 .
H(31) C(15) 3.496 1_565
H(31) C(17) 2.769 .
H(31) C(18) 3.087 .
H(31) C(19) 3.476 2_656
H(31) C(20) 2.073 .
H(31) C(22) 3.386 .
H(31) H(12) 3.530 2_656
H(31) H(16) 2.154 .
H(31) H(18) 2.926 1_565
H(31) H(19) 3.194 1_565
H(31) H(22) 3.120 .
H(31) H(23) 2.429 .
H(31) H(25) 3.415 2_656
H(31) H(26) 2.788 2_656
H(31) H(28) 3.383 2_656
H(31) H(29) 2.328 .
H(31) H(30) 1.600 .
H(31) H(32) 1.600 .
H(31) H(34) 3.550 .
H(31) H(39) 3.074 .
H(32) O(3) 3.294 .
H(32) O(4) 2.508 2_756
H(32) C(12) 3.349 .
H(32) C(13) 3.475 .
H(32) C(17) 2.764 .
H(32) C(20) 2.073 .
H(32) C(22) 2.782 .
H(32) C(23) 2.932 .
H(32) C(24) 3.227 2_756
H(32) H(16) 2.942 .
H(32) H(18) 2.932 1_565
H(32) H(22) 2.626 .
H(32) H(29) 2.853 .
H(32) H(30) 1.600 .
H(32) H(31) 1.600 .
H(32) H(34) 2.980 .
H(32) H(35) 3.202 .
H(32) H(35) 3.320 2_756
H(32) H(36) 2.392 .
H(32) H(39) 2.606 .
H(32) H(46) 2.826 2_756
H(33) Cl(1) 3.025 1_556
H(33) O(4) 3.170 .
H(33) O(5) 3.517 .
H(33) C(16) 2.637 .
H(33) C(17) 2.754 .
H(33) C(20) 2.089 .
H(33) C(21) 3.377 .
H(33) C(23) 2.091 .
H(33) C(24) 2.697 .
H(33) H(20) 2.480 .
H(33) H(21) 2.395 .
H(33) H(22) 3.047 .
H(33) H(29) 2.302 .
H(33) H(30) 3.540 .
H(33) H(34) 1.598 .
H(33) H(35) 2.412 .
H(33) H(36) 2.884 .
H(33) H(41) 2.964 2_746
H(33) H(45) 3.237 2_746
H(34) Cl(1) 3.372 1_556
H(34) O(5) 2.964 .
H(34) C(17) 3.376 .
H(34) C(20) 2.089 .
H(34) C(21) 2.664 .
H(34) C(23) 2.091 .
H(34) C(24) 2.728 .
H(34) C(25) 3.269 2_756
H(34) C(30) 3.322 2_756
H(34) C(31) 3.506 2_756
H(34) H(22) 3.576 .
H(34) H(29) 2.396 .
H(34) H(30) 2.438 .
H(34) H(31) 3.550 .
H(34) H(32) 2.980 .
H(34) H(33) 1.598 .
H(34) H(35) 2.884 .
H(34) H(36) 2.388 .
H(34) H(44) 3.395 2_756
H(34) H(46) 3.279 2_756
H(34) H(47) 3.378 2_756
H(35) O(4) 2.530 .
H(35) O(5) 3.144 .
H(35) C(16) 3.032 .
H(35) C(17) 2.654 .
H(35) C(20) 2.775 .
H(35) C(21) 3.537 .
H(35) C(22) 2.096 .
H(35) C(24) 2.039 .
H(35) C(31) 3.008 .
H(35) H(20) 2.523 .
H(35) H(21) 3.563 .
H(35) H(22) 2.062 .
H(35) H(32) 3.202 .
H(35) H(32) 3.320 2_746
H(35) H(33) 2.412 .
H(35) H(34) 2.884 .
H(35) H(36) 1.600 .
H(35) H(36) 2.964 2_746
H(35) H(45) 3.138 .
H(35) H(46) 2.618 .
H(35) H(47) 2.783 .
H(36) O(4) 3.102 .
H(36) O(4) 3.430 2_756
H(36) O(5) 2.462 .
H(36) C(17) 3.335 .
H(36) C(20) 2.805 .
H(36) C(21) 2.907 .
H(36) C(22) 2.095 .
H(36) C(24) 2.039 .
H(36) C(31) 3.518 .
H(36) C(31) 3.416 2_756
H(36) H(20) 2.894 2_756
H(36) H(22) 2.834 .
H(36) H(30) 3.143 .
H(36) H(32) 2.392 .
H(36) H(33) 2.884 .
H(36) H(34) 2.388 .
H(36) H(35) 1.600 .
H(36) H(35) 2.964 2_756
H(36) H(40) 3.396 .
H(36) H(45) 3.227 .
H(36) H(46) 3.141 .
H(36) H(46) 3.042 2_756
H(36) H(47) 2.936 2_756
H(37) O(2) 3.004 2_655
H(37) O(3) 2.019 2_645
H(37) O(4) 3.187 1_454
H(37) C(2) 3.103 .
H(37) C(3) 1.917 .
H(37) C(4) 2.740 .
H(37) C(11) 3.220 2_645
H(37) C(12) 3.050 2_645
H(37) H(3) 3.263 .
H(37) H(4) 3.378 .
H(37) H(4) 3.131 2_645
H(37) H(5) 2.148 .
H(37) H(6) 3.026 .
H(37) H(7) 2.665 .
H(37) H(10) 3.294 2_655
H(37) H(13) 3.275 2_645
H(37) H(15) 2.668 2_645
H(37) H(16) 3.310 2_645
H(37) H(38) 2.278 2_655
H(37) H(39) 2.292 2_645
H(37) H(40) 3.524 1_454
H(38) O(1) 1.873 2_645
H(38) O(4) 3.398 2_746
H(38) O(5) 3.002 2_746
H(38) C(2) 2.919 2_645
H(38) C(3) 2.863 2_645
H(38) C(4) 2.946 .
H(38) C(5) 3.215 .
H(38) C(6) 2.489 .
H(38) C(7) 1.902 .
H(38) C(8) 3.144 .
H(38) H(3) 2.563 2_645
H(38) H(4) 2.896 2_645
H(38) H(5) 3.290 2_645
H(38) H(6) 2.383 .
H(38) H(7) 2.918 .
H(38) H(9) 3.367 .
H(38) H(10) 2.297 .
H(38) H(11) 2.336 .
H(38) H(13) 3.324 .
H(38) H(17) 3.304 .
H(38) H(18) 3.510 .
H(38) H(37) 2.278 2_645
H(38) H(39) 3.583 1_545
H(38) H(40) 2.085 2_746
H(39) O(1) 3.061 2_655
H(39) O(4) 2.208 2_756
H(39) C(11) 3.096 .
H(39) C(12) 1.894 .
H(39) C(13) 2.752 .
H(39) C(14) 3.478 .
H(39) C(17) 2.869 .
H(39) C(20) 3.536 .
H(39) C(21) 3.164 .
H(39) C(24) 3.409 2_756
H(39) C(31) 3.154 .
H(39) H(5) 3.535 2_655
H(39) H(13) 3.536 .
H(39) H(15) 3.203 .
H(39) H(16) 2.155 .
H(39) H(17) 3.060 .
H(39) H(22) 2.320 .
H(39) H(31) 3.074 .
H(39) H(32) 2.606 .
H(39) H(37) 2.292 2_655
H(39) H(38) 3.583 1_565
H(39) H(45) 2.573 .
H(39) H(47) 2.858 .
H(40) O(1) 3.348 1_656
H(40) O(2) 1.680 2_756
H(40) O(4) 2.450 .
H(40) C(2) 3.591 1_656
H(40) C(7) 2.898 2_756
H(40) C(8) 3.362 2_756
H(40) C(14) 2.941 2_756
H(40) C(15) 3.183 2_756
H(40) C(23) 3.259 .
H(40) C(24) 1.984 .
H(40) H(3) 2.754 1_656
H(40) H(6) 3.510 2_756
H(40) H(11) 3.175 2_756
H(40) H(13) 3.443 2_756
H(40) H(17) 2.200 2_756
H(40) H(18) 2.593 2_756
H(40) H(36) 3.396 .
H(40) H(37) 3.524 1_656
H(40) H(38) 2.085 2_756
H(40) H(44) 2.822 2_756
H(40) H(47) 3.188 2_756
H(41) Cl(1) 3.071 2_755
H(41) C(16) 3.418 2_756
H(41) C(25) 1.999 .
H(41) C(27) 2.015 .
H(41) C(28) 3.209 .
H(41) C(30) 3.172 .
H(41) C(31) 2.641 .
H(41) H(20) 3.204 2_756
H(41) H(21) 2.735 2_756
H(41) H(27) 3.524 1_655
H(41) H(28) 3.254 1_655
H(41) H(30) 3.205 2_746
H(41) H(33) 2.964 2_756
H(41) H(42) 2.308 .
H(41) H(45) 2.803 .
H(41) H(46) 2.585 .
H(41) H(47) 3.561 .
H(42) Cl(1) 2.770 .
H(42) Cl(1) 3.011 2_755
H(42) C(25) 3.254 .
H(42) C(26) 2.028 .
H(42) C(28) 1.998 .
H(42) C(28) 3.161 2_755
H(42) C(29) 3.210 .
H(42) C(29) 3.370 2_755
H(42) H(1) 3.563 1_655
H(42) H(2) 2.947 1_655
H(42) H(27) 3.173 1_655
H(42) H(28) 3.484 1_655
H(42) H(41) 2.308 .
H(42) H(43) 3.271 2_755
H(43) Cl(1) 2.796 .
H(43) C(1) 2.939 2_645
H(43) C(2) 3.395 2_645
H(43) C(5) 3.589 2_655
H(43) C(6) 3.363 2_655
H(43) C(25) 3.234 .
H(43) C(27) 3.203 .
H(43) C(28) 2.033 .
H(43) C(30) 2.031 .
H(43) H(1) 2.256 2_645
H(43) H(2) 2.914 2_645
H(43) H(3) 2.939 2_645
H(43) H(7) 3.309 2_655
H(43) H(8) 3.038 2_655
H(43) H(9) 3.380 2_655
H(43) H(10) 2.717 2_655
H(43) H(42) 3.271 2_745
H(43) H(44) 2.321 .
H(44) O(5) 2.732 2_746
H(44) C(25) 1.996 .
H(44) C(26) 3.179 .
H(44) C(28) 3.260 .
H(44) C(29) 2.028 .
H(44) C(31) 2.639 .
H(44) H(3) 2.810 2_645
H(44) H(7) 3.136 2_655
H(44) H(34) 3.395 2_746
H(44) H(40) 2.822 2_746
H(44) H(43) 2.321 .
H(44) H(45) 3.194 .
H(44) H(46) 3.392 .
H(44) H(47) 2.340 .
H(45) O(3) 3.092 .
H(45) O(4) 2.467 2_756
H(45) C(24) 3.329 2_756
H(45) C(25) 2.050 .
H(45) C(26) 2.812 .
H(45) C(30) 3.039 .
H(45) H(5) 3.262 2_655
H(45) H(20) 3.123 2_756
H(45) H(22) 3.145 .
H(45) H(33) 3.237 2_756
H(45) H(35) 3.138 .
H(45) H(36) 3.227 .
H(45) H(39) 2.573 .
H(45) H(41) 2.803 .
H(45) H(44) 3.194 .
H(45) H(46) 1.600 .
H(45) H(47) 1.600 .
H(46) C(16) 3.512 2_756
H(46) C(21) 3.113 2_746
H(46) C(23) 3.263 .
H(46) C(25) 2.050 .
H(46) C(26) 2.702 .
H(46) C(30) 3.170 .
H(46) H(20) 2.737 2_756
H(46) H(21) 3.530 2_756
H(46) H(22) 3.453 .
H(46) H(30) 2.531 2_746
H(46) H(32) 2.826 2_746
H(46) H(34) 3.279 2_746
H(46) H(35) 2.618 .
H(46) H(36) 3.141 .
H(46) H(36) 3.042 2_746
H(46) H(41) 2.585 .
H(46) H(44) 3.392 .
H(46) H(45) 1.600 .
H(46) H(47) 1.600 .
H(47) O(3) 3.063 .
H(47) O(5) 2.669 2_746
H(47) C(17) 3.537 .
H(47) C(23) 3.564 2_746
H(47) C(24) 3.589 2_746
H(47) C(25) 2.050 .
H(47) C(26) 3.283 .
H(47) C(30) 2.554 .
H(47) H(17) 3.026 .
H(47) H(22) 2.572 .
H(47) H(34) 3.378 2_746
H(47) H(35) 2.783 .
H(47) H(36) 2.936 2_746
H(47) H(39) 2.858 .
H(47) H(40) 3.188 2_746
H(47) H(41) 3.561 .
H(47) H(44) 2.340 .
H(47) H(45) 1.600 .
H(47) H(46) 1.600 .

loop_
_geom_torsion_atom_site_label_1
_geom_torsion_atom_site_label_2
_geom_torsion_atom_site_label_3
_geom_torsion_atom_site_label_4
_geom_torsion
C(2) C(1) C(10) C(5) -52.6(8)
C(2) C(1) C(10) C(9) 67.8(8)
C(2) C(1) C(10) C(19) -169.9(5)
C(10) C(1) C(2) C(3) 56.9(7)
C(1) C(2) C(3) O(1) -175.3(5)
C(1) C(2) C(3) C(4) -55.8(8)
O(1) C(3) C(4) C(5) 175.1(5)
C(2) C(3) C(4) C(5) 56.1(9)
C(3) C(4) C(5) C(6) 178.4(5)
C(3) C(4) C(5) C(10) -54.7(7)
C(4) C(5) C(6) C(7) 74.9(8)
C(4) C(5) C(10) C(1) 50.2(8)
C(4) C(5) C(10) C(9) -72.8(7)
C(4) C(5) C(10) C(19) 166.0(5)
C(6) C(5) C(10) C(1) 176.9(7)
C(6) C(5) C(10) C(9) 53.9(9)
C(6) C(5) C(10) C(19) -67.3(7)
C(10) C(5) C(6) C(7) -53.0(10)
C(5) C(6) C(7) O(2) -70.8(8)
C(5) C(6) C(7) C(8) 50.0(10)
O(2) C(7) C(8) C(9) 72.0(7)
O(2) C(7) C(8) C(14) -53.7(7)
C(6) C(7) C(8) C(9) -51.2(9)
C(6) C(7) C(8) C(14) -176.9(6)
C(7) C(8) C(9) C(10) 55.8(9)
C(7) C(8) C(9) C(11) -175.9(7)
C(7) C(8) C(14) C(13) -177.3(6)
C(7) C(8) C(14) C(15) -52.0(9)
C(9) C(8) C(14) C(13) 56.1(9)
C(9) C(8) C(14) C(15) -178.6(7)
C(14) C(8) C(9) C(10) -179.0(6)
C(14) C(8) C(9) C(11) -50.7(9)
C(8) C(9) C(10) C(1) -175.5(7)
C(8) C(9) C(10) C(5) -56.3(9)
C(8) C(9) C(10) C(19) 64.2(8)
C(8) C(9) C(11) C(12) 52.1(10)
C(10) C(9) C(11) C(12) 179.2(7)
C(11) C(9) C(10) C(1) 58.4(10)
C(11) C(9) C(10) C(5) 177.6(7)
C(11) C(9) C(10) C(19) -61.9(8)
C(9) C(11) C(12) O(3) 67.6(8)
C(9) C(11) C(12) C(13) -53.9(10)
O(3) C(12) C(13) C(14) -65.5(7)
O(3) C(12) C(13) C(17) 46.3(8)
O(3) C(12) C(13) C(18) 172.5(5)
C(11) C(12) C(13) C(14) 52.2(9)
C(11) C(12) C(13) C(17) 164.0(6)
C(11) C(12) C(13) C(18) -69.7(7)
C(12) C(13) C(14) C(8) -56.3(8)
C(12) C(13) C(14) C(15) 170.6(6)
C(12) C(13) C(17) C(16) -157.3(6)
C(12) C(13) C(17) C(20) 78.8(9)
C(14) C(13) C(17) C(16) -40.7(7)
C(14) C(13) C(17) C(20) -164.6(6)
C(17) C(13) C(14) C(8) -179.5(6)
C(17) C(13) C(14) C(15) 47.5(7)
C(18) C(13) C(14) C(8) 63.2(7)
C(18) C(13) C(14) C(15) -69.9(7)
C(18) C(13) C(17) C(16) 77.7(7)
C(18) C(13) C(17) C(20) -46.2(8)
C(8) C(14) C(15) C(16) -164.5(7)
C(13) C(14) C(15) C(16) -34.3(8)
C(14) C(15) C(16) C(17) 7.9(9)
C(15) C(16) C(17) C(13) 21.2(8)
C(15) C(16) C(17) C(20) 151.6(7)
C(13) C(17) C(20) C(21) -57.0(10)
C(13) C(17) C(20) C(22) 176.6(6)
C(16) C(17) C(20) C(21) -176.9(7)
C(16) C(17) C(20) C(22) 56.7(9)
C(17) C(20) C(22) C(23) 55.9(9)
C(21) C(20) C(22) C(23) -71.7(9)
C(20) C(22) C(23) C(24) -177.9(6)
C(22) C(23) C(24) O(4) 97.2(10)
C(22) C(23) C(24) O(5) -85.2(9)
C(26) C(25) C(30) C(29) 1.0(15)
C(30) C(25) C(26) C(27) -0.3(12)
C(31) C(25) C(26) C(27) -177.2(10)
C(31) C(25) C(30) C(29) 177.9(10)
C(25) C(26) C(27) C(28) -1.2(19)
C(26) C(27) C(28) Cl(1) 176.5(10)
C(26) C(27) C(28) C(29) 2(2)
Cl(1) C(28) C(29) C(30) -175.9(10)
C(27) C(28) C(29) C(30) -1(2)
C(28) C(29) C(30) C(25) -0.3(15)
